data_2233008
loop_
_publ_author_name
'Yang, Shu-Ping'
'Han, Li-Jun'
'Chen, Xiao-Yun'
'Gao, Zhuan'

_publ_section_title
;
 7-Hydroxy-4-methyl-8-(3-methylbenzoyl)-2<i>H</i>-chromen-2-one ethanol
 monosolvate
;
_journal_coeditor_code XU5373
_journal_issue 12
_journal_name_full 'Acta Crystallographica Section E'
_journal_page_first o3253
_journal_paper_doi 10.1107/S1600536811046630
_journal_volume 67
_journal_year 2011
_chemical_formula_iupac 'C18 H14 O4, C2 H6 O'
_chemical_formula_moiety 'C18 H14 O4, C2 H6 O'
_chemical_formula_sum 'C20 H20 O5'
_chemical_formula_weight 340.36
_chemical_name_systematic
;
7-Hydroxy-4-methyl-8-(3-methylbenzoyl)-2<i>H</i>-chromen-2-one
ethanol monosolvate
;
_space_group_IT_number 14
_symmetry_cell_setting monoclinic
_symmetry_space_group_name_Hall '-P 2ybc'
_symmetry_space_group_name_H-M 'P 1 21/c 1'
_atom_sites_solution_hydrogens geom
_atom_sites_solution_primary direct
_atom_sites_solution_secondary difmap
_audit_creation_method SHELXL-97
_cell_angle_alpha 90.00
_cell_angle_beta 111.980(3)
_cell_angle_gamma 90.00
_cell_formula_units_Z 4
_cell_length_a 12.4562(6)
_cell_length_b 10.0341(5)
_cell_length_c 14.8999(7)
_cell_measurement_reflns_used 1087
_cell_measurement_temperature 298(2)
_cell_measurement_theta_max 27.75
_cell_measurement_theta_min 2.542
_cell_volume 1726.93(15)
_computing_cell_refinement 'SAINT (Bruker, 2007)'
_computing_data_collection 'APEX2 (Bruker, 2007)'
_computing_data_reduction 'SAINT (Bruker, 2007)'
_computing_molecular_graphics 'DIAMOND (Brandenburg & Berndt, 1999)'
_computing_publication_material 'SHELXL97 (Sheldrick, 2008)'
_computing_structure_refinement 'SHELXL97 (Sheldrick, 2008)'
_computing_structure_solution 'SHELXS97 (Sheldrick, 2008)'
_diffrn_ambient_temperature 298(2)
_diffrn_measured_fraction_theta_full 0.997
_diffrn_measured_fraction_theta_max 0.997
_diffrn_measurement_device_type 'Bruker APEXII CCD area-detector'
_diffrn_measurement_method '\f and \w'
_diffrn_radiation_monochromator graphite
_diffrn_radiation_source 'fine-focus sealed tube'
_diffrn_radiation_type MoK\a
_diffrn_radiation_wavelength 0.71073
_diffrn_reflns_av_R_equivalents 0.1189
_diffrn_reflns_av_sigmaI/netI 0.0829
_diffrn_reflns_limit_h_max 8
_diffrn_reflns_limit_h_min -14
_diffrn_reflns_limit_k_max 8
_diffrn_reflns_limit_k_min -11
_diffrn_reflns_limit_l_max 17
_diffrn_reflns_limit_l_min -15
_diffrn_reflns_number 12216
_diffrn_reflns_theta_full 25.00
_diffrn_reflns_theta_max 25.00
_diffrn_reflns_theta_min 1.76
_exptl_absorpt_coefficient_mu 0.094
_exptl_absorpt_correction_T_max 0.9815
_exptl_absorpt_correction_T_min 0.9724
_exptl_absorpt_correction_type multi-scan
_exptl_absorpt_process_details '(SADABS; Bruker, 2001)'
_exptl_crystal_colour colourless
_exptl_crystal_density_diffrn 1.309
_exptl_crystal_density_method 'not measured'
_exptl_crystal_description prism
_exptl_crystal_F_000 720
_exptl_crystal_size_max 0.30
_exptl_crystal_size_mid 0.25
_exptl_crystal_size_min 0.20
_refine_diff_density_max 0.190
_refine_diff_density_min -0.249
_refine_ls_extinction_method none
_refine_ls_goodness_of_fit_ref 1.046
_refine_ls_hydrogen_treatment constr
_refine_ls_matrix_type full
_refine_ls_number_parameters 229
_refine_ls_number_reflns 3021
_refine_ls_number_restraints 0
_refine_ls_restrained_S_all 1.046
_refine_ls_R_factor_all 0.1085
_refine_ls_R_factor_gt 0.0570
_refine_ls_shift/su_max 0.000
_refine_ls_shift/su_mean 0.000
_refine_ls_structure_factor_coef Fsqd
_refine_ls_weighting_details 'calc w=1/[\s^2^(Fo^2^)+(0.0767P)^2^+0.8164P] where P=(Fo^2^+2Fc^2^)/3'
_refine_ls_weighting_scheme calc
_refine_ls_wR_factor_gt 0.1419
_refine_ls_wR_factor_ref 0.1882
_reflns_number_gt 1762
_reflns_number_total 3021
_reflns_threshold_expression I>2sigma(I)
_cod_data_source_file xu5373.cif
_cod_data_source_block I
_cod_original_cell_volume 1726.93(14)
_cod_original_sg_symbol_H-M 'P 21/c'
_cod_database_code 2233008
_cod_database_fobs_code 2233008

loop_
_symmetry_equiv_pos_as_xyz
'x, y, z'
'-x, y+1/2, -z+1/2'
'-x, -y, -z'
'x, -y-1/2, z-1/2'

loop_
_atom_site_type_symbol
_atom_site_label
_atom_site_fract_x
_atom_site_fract_y
_atom_site_fract_z
_atom_site_U_iso_or_equiv
_atom_site_adp_type
_atom_site_calc_flag
_atom_site_refinement_flags
_atom_site_occupancy
_atom_site_symmetry_multiplicity
C C1 0.5042(3) 0.6046(3) 0.3838(2) 0.0487(8) Uani d . 1 1
C C2 0.3975(3) 0.5458(3) 0.3794(2) 0.0547(9) Uani d . 1 1
H H2 0.3386 0.6016 0.3809 0.066 Uiso calc R 1 1
C C3 0.3789(3) 0.4140(3) 0.3734(2) 0.0498(8) Uani d . 1 1
C C4 0.4702(2) 0.3271(3) 0.3715(2) 0.0439(7) Uani d . 1 1
C C5 0.4632(3) 0.1883(3) 0.3652(2) 0.0538(8) Uani d . 1 1
H H5 0.3943 0.1467 0.3595 0.065 Uiso calc R 1 1
C C6 0.5548(3) 0.1119(3) 0.3673(2) 0.0523(8) Uani d . 1 1
H H6 0.5474 0.0197 0.3626 0.063 Uiso calc R 1 1
C C7 0.6596(3) 0.1722(3) 0.3765(2) 0.0460(8) Uani d . 1 1
C C8 0.6708(2) 0.3099(3) 0.38248(19) 0.0395(7) Uani d . 1 1
C C9 0.5751(2) 0.3841(3) 0.37894(18) 0.0400(7) Uani d . 1 1
C C10 0.2669(3) 0.3553(4) 0.3712(3) 0.0717(11) Uani d . 1 1
H H10A 0.2202 0.4242 0.3828 0.108 Uiso calc R 1 1
H H10B 0.2828 0.2882 0.4205 0.108 Uiso calc R 1 1
H H10C 0.2261 0.3159 0.3090 0.108 Uiso calc R 1 1
C C11 0.7839(2) 0.3780(3) 0.3970(2) 0.0409(7) Uani d . 1 1
C C12 0.8089(2) 0.4124(3) 0.31036(19) 0.0389(7) Uani d . 1 1
C C13 0.9089(2) 0.4854(3) 0.3207(2) 0.0445(7) Uani d . 1 1
H H13 0.9614 0.5062 0.3823 0.053 Uiso calc R 1 1
C C14 0.9305(3) 0.5269(3) 0.2408(2) 0.0524(8) Uani d . 1 1
C C15 0.8528(3) 0.4895(4) 0.1505(3) 0.0639(10) Uani d . 1 1
H H15 0.8668 0.5149 0.0959 0.077 Uiso calc R 1 1
C C16 0.7554(3) 0.4160(4) 0.1391(2) 0.0637(10) Uani d . 1 1
H H16 0.7050 0.3917 0.0775 0.076 Uiso calc R 1 1
C C17 0.7327(3) 0.3784(3) 0.2191(2) 0.0489(8) Uani d . 1 1
H H17 0.6661 0.3301 0.2115 0.059 Uiso calc R 1 1
C C18 1.0332(3) 0.6147(4) 0.2514(3) 0.0744(11) Uani d . 1 1
H H18A 1.0066 0.7024 0.2278 0.112 Uiso calc R 1 1
H H18B 1.0751 0.5776 0.2147 0.112 Uiso calc R 1 1
H H18C 1.0833 0.6197 0.3184 0.112 Uiso calc R 1 1
O O1 0.59052(16) 0.51973(19) 0.38378(14) 0.0455(5) Uani d . 1 1
O O2 0.52656(19) 0.7229(2) 0.38776(17) 0.0622(7) Uani d . 1 1
O O3 0.75312(19) 0.1018(2) 0.37973(17) 0.0611(6) Uani d . 1 1
H H3 0.7378 0.0220 0.3759 0.092 Uiso calc R 1 1
O O4 0.84811(18) 0.4066(2) 0.47834(15) 0.0611(7) Uani d . 1 1
C C19 0.8207(4) 0.7597(4) 0.4184(4) 0.0976(15) Uani d . 1 1
H H19A 0.8036 0.6926 0.3680 0.117 Uiso calc R 1 1
H H19B 0.8307 0.7144 0.4785 0.117 Uiso calc R 1 1
C C20 0.9288(4) 0.8253(4) 0.4285(4) 0.0938(14) Uani d . 1 1
H H20A 0.9239 0.8584 0.3667 0.141 Uiso calc R 1 1
H H20B 0.9914 0.7626 0.4523 0.141 Uiso calc R 1 1
H H20C 0.9425 0.8981 0.4732 0.141 Uiso calc R 1 1
O O5 0.7296(2) 0.8436(2) 0.3963(3) 0.1013(11) Uani d . 1 1
H H5A 0.6743 0.8040 0.4008 0.152 Uiso calc R 1 1

loop_
_atom_site_aniso_label
_atom_site_aniso_U_11
_atom_site_aniso_U_22
_atom_site_aniso_U_33
_atom_site_aniso_U_12
_atom_site_aniso_U_13
_atom_site_aniso_U_23
C1 0.0388(18) 0.049(2) 0.0555(19) 0.0084(15) 0.0140(14) 0.0061(15)
C2 0.0376(18) 0.060(2) 0.065(2) 0.0087(16) 0.0180(15) 0.0060(17)
C3 0.0358(17) 0.062(2) 0.0499(18) -0.0011(16) 0.0140(13) 0.0072(15)
C4 0.0359(16) 0.049(2) 0.0452(17) -0.0037(14) 0.0129(13) 0.0039(14)
C5 0.0417(18) 0.058(2) 0.061(2) -0.0136(16) 0.0182(15) 0.0034(16)
C6 0.052(2) 0.0435(19) 0.062(2) -0.0063(16) 0.0216(16) 0.0020(15)
C7 0.0421(18) 0.0450(19) 0.0511(18) 0.0015(15) 0.0177(14) 0.0041(14)
C8 0.0384(16) 0.0392(17) 0.0408(16) -0.0007(13) 0.0148(12) 0.0016(13)
C9 0.0401(17) 0.0388(17) 0.0398(15) -0.0019(14) 0.0135(13) 0.0038(13)
C10 0.041(2) 0.085(3) 0.092(3) -0.0007(19) 0.0287(18) 0.011(2)
C11 0.0358(16) 0.0378(17) 0.0459(17) 0.0044(13) 0.0117(14) 0.0010(13)
C12 0.0319(15) 0.0361(16) 0.0486(16) 0.0030(13) 0.0149(13) -0.0006(13)
C13 0.0358(16) 0.0409(18) 0.0566(18) 0.0009(13) 0.0170(14) -0.0052(14)
C14 0.050(2) 0.0468(19) 0.069(2) 0.0021(15) 0.0332(17) 0.0032(16)
C15 0.067(2) 0.075(3) 0.060(2) 0.004(2) 0.0343(19) 0.0069(18)
C16 0.058(2) 0.083(3) 0.0475(19) -0.005(2) 0.0169(16) -0.0057(17)
C17 0.0451(18) 0.0514(19) 0.0493(18) -0.0030(15) 0.0167(14) -0.0027(14)
C18 0.063(2) 0.071(3) 0.103(3) -0.010(2) 0.048(2) 0.005(2)
O1 0.0357(11) 0.0407(12) 0.0602(13) 0.0028(9) 0.0179(10) 0.0051(9)
O2 0.0485(14) 0.0451(14) 0.0929(18) 0.0074(11) 0.0262(12) 0.0043(12)
O3 0.0509(14) 0.0423(13) 0.0938(17) 0.0020(11) 0.0314(12) -0.0004(12)
O4 0.0472(14) 0.0809(17) 0.0482(13) -0.0111(12) 0.0098(11) -0.0003(11)
C19 0.097(3) 0.059(3) 0.171(5) 0.012(3) 0.088(3) 0.017(3)
C20 0.071(3) 0.081(3) 0.131(4) 0.006(2) 0.040(3) -0.009(3)
O5 0.0615(17) 0.0419(15) 0.203(3) 0.0025(13) 0.052(2) 0.0129(17)

loop_
_atom_type_symbol
_atom_type_description
_atom_type_scat_dispersion_real
_atom_type_scat_dispersion_imag
_atom_type_scat_source
C C 0.0033 0.0016 'International Tables Vol C Tables 4.2.6.8 and 6.1.1.4'
H H 0.0000 0.0000 'International Tables Vol C Tables 4.2.6.8 and 6.1.1.4'
O O 0.0106 0.0060 'International Tables Vol C Tables 4.2.6.8 and 6.1.1.4'

loop_
_geom_angle_atom_site_label_1
_geom_angle_atom_site_label_2
_geom_angle_atom_site_label_3
_geom_angle
O2 C1 O1 116.1(3)
O2 C1 C2 126.6(3)
O1 C1 C2 117.3(3)
C3 C2 C1 122.9(3)
C3 C2 H2 118.5
C1 C2 H2 118.5
C2 C3 C4 118.7(3)
C2 C3 C10 121.6(3)
C4 C3 C10 119.7(3)
C9 C4 C5 116.6(3)
C9 C4 C3 118.3(3)
C5 C4 C3 125.1(3)
C6 C5 C4 121.9(3)
C6 C5 H5 119.0
C4 C5 H5 119.0
C5 C6 C7 120.1(3)
C5 C6 H6 120.0
C7 C6 H6 120.0
O3 C7 C8 117.1(3)
O3 C7 C6 122.6(3)
C8 C7 C6 120.3(3)
C7 C8 C9 117.9(3)
C7 C8 C11 121.8(3)
C9 C8 C11 120.3(2)
O1 C9 C8 115.4(2)
O1 C9 C4 121.3(3)
C8 C9 C4 123.3(3)
C3 C10 H10A 109.5
C3 C10 H10B 109.5
H10A C10 H10B 109.5
C3 C10 H10C 109.5
H10A C10 H10C 109.5
H10B C10 H10C 109.5
O4 C11 C12 122.8(3)
O4 C11 C8 118.9(2)
C12 C11 C8 118.2(2)
C17 C12 C13 119.5(3)
C17 C12 C11 120.7(3)
C13 C12 C11 119.7(2)
C14 C13 C12 121.0(3)
C14 C13 H13 119.5
C12 C13 H13 119.5
C13 C14 C15 117.8(3)
C13 C14 C18 121.1(3)
C15 C14 C18 121.1(3)
C16 C15 C14 122.0(3)
C16 C15 H15 119.0
C14 C15 H15 119.0
C15 C16 C17 119.8(3)
C15 C16 H16 120.1
C17 C16 H16 120.1
C16 C17 C12 119.8(3)
C16 C17 H17 120.1
C12 C17 H17 120.1
C14 C18 H18A 109.5
C14 C18 H18B 109.5
H18A C18 H18B 109.5
C14 C18 H18C 109.5
H18A C18 H18C 109.5
H18B C18 H18C 109.5
C1 O1 C9 121.4(2)
C7 O3 H3 109.5
O5 C19 C20 113.8(3)
O5 C19 H19A 108.8
C20 C19 H19A 108.8
O5 C19 H19B 108.8
C20 C19 H19B 108.8
H19A C19 H19B 107.7
C19 C20 H20A 109.5
C19 C20 H20B 109.5
H20A C20 H20B 109.5
C19 C20 H20C 109.5
H20A C20 H20C 109.5
H20B C20 H20C 109.5
C19 O5 H5A 109.5

loop_
_geom_bond_atom_site_label_1
_geom_bond_atom_site_label_2
_geom_bond_distance
C1 O2 1.216(4)
C1 O1 1.372(4)
C1 C2 1.433(4)
C2 C3 1.340(4)
C2 H2 0.9300
C3 C4 1.441(4)
C3 C10 1.503(4)
C4 C9 1.393(4)
C4 C5 1.397(4)
C5 C6 1.364(4)
C5 H5 0.9300
C6 C7 1.399(4)
C6 H6 0.9300
C7 O3 1.348(3)
C7 C8 1.387(4)
C8 C9 1.390(4)
C8 C11 1.507(4)
C9 O1 1.372(3)
C10 H10A 0.9600
C10 H10B 0.9600
C10 H10C 0.9600
C11 O4 1.211(3)
C11 C12 1.478(4)
C12 C17 1.379(4)
C12 C13 1.403(4)
C13 C14 1.379(4)
C13 H13 0.9300
C14 C15 1.384(5)
C14 C18 1.512(4)
C15 C16 1.375(5)
C15 H15 0.9300
C16 C17 1.376(4)
C16 H16 0.9300
C17 H17 0.9300
C18 H18A 0.9600
C18 H18B 0.9600
C18 H18C 0.9600
O3 H3 0.8200
C19 O5 1.352(5)
C19 C20 1.454(6)
C19 H19A 0.9700
C19 H19B 0.9700
C20 H20A 0.9600
C20 H20B 0.9600
C20 H20C 0.9600
O5 H5A 0.8200

loop_
_geom_hbond_atom_site_label_D
_geom_hbond_atom_site_label_H
_geom_hbond_atom_site_label_A
_geom_hbond_site_symmetry_A
_geom_hbond_distance_DH
_geom_hbond_distance_HA
_geom_hbond_distance_DA
_geom_hbond_angle_DHA
O3 H3 O5 1_545 0.82 1.82 2.629(3) 166.4
O5 H5A O2 . 0.82 1.95 2.764(3) 169.4
C17 H17 O2 2_645 0.93 2.54 3.398(4) 153.7
C20 H20B O4 3_766 0.96 2.53 3.489(5) 177.0

loop_
_geom_torsion_atom_site_label_1
_geom_torsion_atom_site_label_2
_geom_torsion_atom_site_label_3
_geom_torsion_atom_site_label_4
_geom_torsion
O2 C1 C2 C3 178.8(3)
O1 C1 C2 C3 -1.5(4)
C1 C2 C3 C4 0.2(5)
C1 C2 C3 C10 178.6(3)
C2 C3 C4 C9 1.9(4)
C10 C3 C4 C9 -176.5(3)
C2 C3 C4 C5 -179.9(3)
C10 C3 C4 C5 1.7(4)
C9 C4 C5 C6 0.7(4)
C3 C4 C5 C6 -177.6(3)
C4 C5 C6 C7 0.4(5)
C5 C6 C7 O3 179.5(3)
C5 C6 C7 C8 -0.8(4)
O3 C7 C8 C9 179.8(2)
C6 C7 C8 C9 0.0(4)
O3 C7 C8 C11 -3.1(4)
C6 C7 C8 C11 177.2(3)
C7 C8 C9 O1 -179.1(2)
C11 C8 C9 O1 3.6(3)
C7 C8 C9 C4 1.2(4)
C11 C8 C9 C4 -176.1(2)
C5 C4 C9 O1 178.8(2)
C3 C4 C9 O1 -2.8(4)
C5 C4 C9 C8 -1.5(4)
C3 C4 C9 C8 176.9(3)
C7 C8 C11 O4 -94.5(3)
C9 C8 C11 O4 82.6(3)
C7 C8 C11 C12 88.2(3)
C9 C8 C11 C12 -94.7(3)
O4 C11 C12 C17 -179.6(3)
C8 C11 C12 C17 -2.4(4)
O4 C11 C12 C13 -2.3(4)
C8 C11 C12 C13 174.8(2)
C17 C12 C13 C14 1.8(4)
C11 C12 C13 C14 -175.5(3)
C12 C13 C14 C15 -2.6(4)
C12 C13 C14 C18 175.2(3)
C13 C14 C15 C16 1.4(5)
C18 C14 C15 C16 -176.3(3)
C14 C15 C16 C17 0.5(6)
C15 C16 C17 C12 -1.3(5)
C13 C12 C17 C16 0.1(5)
C11 C12 C17 C16 177.4(3)
O2 C1 O1 C9 -179.6(2)
C2 C1 O1 C9 0.6(4)
C8 C9 O1 C1 -178.2(2)
C4 C9 O1 C1 1.5(4)

loop_
_cod_related_entry_id
_cod_related_entry_database
_cod_related_entry_code
1 ChemSpider 30657287
